data_7713472
loop_
_publ_author_name
'Nolan, Steven P.'
'Cavallo, Luigi'
'Cazin, Catherine'
'Dereli, Busra'
'Saab, Marina'
'Tzouras, Nikolaos V.'
'Van Hecke, Kristof'
'Vanden Broeck, Sofie'
'Ritacco, Ida'
'Vougioukalakis, Georgios C.'
'Danopoulos, Andreas'
'Braunstein, Pierre'

_publ_section_title
;
 Gold complexes with remote-substituted amino N-heterocyclic carbenes
;
_journal_name_full 'Dalton Transactions'
_journal_paper_doi 10.1039/D3DT02086J
_journal_year 2023
_chemical_formula_moiety 'C30 H43 Au Cl N3, C H Cl3'
_chemical_formula_sum 'C31 H44 Au Cl4 N3'
_chemical_formula_weight 797.46
_space_group_crystal_system triclinic
_space_group_IT_number 2
_space_group_name_Hall '-P 1'
_space_group_name_H-M_alt 'P -1'
_atom_sites_solution_hydrogens mixed
_atom_sites_solution_primary dual
_audit_creation_date 2021-04-14
_audit_creation_method
;
Olex2 1.2
(compiled 2018.05.29 svn.r3508 for OlexSys, GUI svn.r5506)
;
_audit_update_record
;
2022-06-16 deposited with the CCDC.	2023-07-13 downloaded from the CCDC.
;
_cell_angle_alpha 66.624(6)
_cell_angle_beta 72.414(5)
_cell_angle_gamma 68.894(5)
_cell_formula_units_Z 2
_cell_length_a 10.3776(4)
_cell_length_b 12.6358(8)
_cell_length_c 15.3266(11)
_cell_measurement_reflns_used 4406
_cell_measurement_temperature 100.0(1)
_cell_measurement_theta_max 72.5590
_cell_measurement_theta_min 3.9350
_cell_volume 1691.02(19)
_computing_cell_refinement 'CrysAlisPro 1.171.40.67a (Rigaku OD, 2019)'
_computing_data_collection 'CrysAlisPro 1.171.40.67a (Rigaku OD, 2019)'
_computing_data_reduction 'CrysAlisPro 1.171.40.67a (Rigaku OD, 2019)'
_computing_molecular_graphics 'Olex2 (Dolomanov et al., 2009)'
_computing_publication_material 'Olex2 (Dolomanov et al., 2009)'
_computing_structure_refinement 'ShelXL (Sheldrick, 2015)'
_computing_structure_solution 'ShelXT (Sheldrick, 2015)'
_diffrn_ambient_environment N~2~
_diffrn_ambient_temperature 100.0(1)
_diffrn_detector 'CCD plate'
_diffrn_detector_area_resol_mean 10.4839
_diffrn_detector_type Atlas
_diffrn_measured_fraction_theta_full 1.000
_diffrn_measured_fraction_theta_max 0.977
_diffrn_measurement_details
;
List of Runs (angles in degrees, time in seconds):

  # Type    Start    End  Width  t~exp~   \w     \q     \k     \f   Frames
#--------------------------------------------------------------------------
  1  \w    -70.00  32.00   1.00    1.00    --  -41.43  57.00   0.00  102
  2  \w    -74.00  35.00   1.00    1.00    --  -41.43  77.00-150.00  109
  3  \w   -114.00 -13.00   1.00    1.00    --  -41.43 -57.00  90.00  101
  4  \w     17.00 116.00   1.00    1.00    --   41.43  38.00-120.00   99
  5  \w      8.00  42.00   1.00    1.00    --   41.43  80.00  50.27   34
  6  \w     80.00 178.00   1.00    2.00    --  106.01  45.00 150.00   98
  7  \w     33.00 112.00   1.00    2.00    --  106.01-125.00  90.00   79
  8  \w     24.00 159.00   1.00    2.00    --  106.01 -15.00-180.00  135
  9  \w     77.00 178.00   1.00    2.00    --  106.01  62.00-134.04  101
 10  \w     34.00 135.00   1.00    2.00    --  106.01 -61.00-120.00  101
 11  \w     33.00 112.00   1.00    2.00    --  106.01-125.00-180.00   79
 12  \w     33.00 132.00   1.00    2.00    --  106.01 -45.00 120.00   99
 13  \w     34.00 135.00   1.00    2.00    --  106.01 -61.00   0.00  101
 14  \w     27.00 108.00   1.00    2.00    --  106.01-105.00 -29.42   81
 15  \w    103.00 178.00   1.00    2.00    --  106.01  77.00-180.00   75
 16  \w     28.00 108.00   1.00    2.00    --  106.01-106.00-126.74   80
 17  \w      6.00  82.00   1.00    1.00    --   41.43 -99.00  90.00   76
 18  \w      6.00  32.00   1.00    1.00    --   41.43  85.00-141.51   26
 19  \w      9.00  42.00   1.00    1.00    --   41.43  78.00 -31.90   33
 20  \w      7.00  34.00   1.00    1.00    --   41.43  83.00  79.87   27
 21  \w     13.00 114.00   1.00    1.00    --   41.43  57.00 -30.00  101
 22  \w     80.00 178.00   1.00    2.00    --  106.01  45.00  60.00   98
 23  \w     75.00 124.00   1.00    2.00    --  106.01  70.00 -30.51   49
 24  \w     53.00 178.00   1.00    2.00    --  106.01  15.00   0.00  125
 25  \w     77.00 178.00   1.00    2.00    --  106.01  59.00 -95.09  101
 26  \w     78.00 178.00   1.00    2.00    --  106.01  54.00  17.44  100
 27  \w     77.00 178.00   1.00    2.00    --  106.01  61.00-180.00  101
 28  \w     76.00 178.00   1.00    2.00    --  106.01  64.00  97.44  102
;
_diffrn_measurement_device 'four-circle diffractometer'
_diffrn_measurement_device_type 'SuperNova, Dual, Cu at home/near, Atlas'
_diffrn_measurement_method '\w scans'
_diffrn_orient_matrix_type 'CrysAlisPro convention (1999,Acta A55,543-557)'
_diffrn_orient_matrix_UB_11 0.1618014000
_diffrn_orient_matrix_UB_12 -0.0322223000
_diffrn_orient_matrix_UB_13 -0.0220576000
_diffrn_orient_matrix_UB_21 -0.0068323000
_diffrn_orient_matrix_UB_22 0.1282923000
_diffrn_orient_matrix_UB_23 -0.0106830000
_diffrn_orient_matrix_UB_31 0.0012807000
_diffrn_orient_matrix_UB_32 -0.0397812000
_diffrn_orient_matrix_UB_33 0.1087195000
_diffrn_radiation_monochromator mirror
_diffrn_radiation_probe x-ray
_diffrn_radiation_type CuK\a
_diffrn_radiation_wavelength 1.54184
_diffrn_reflns_av_R_equivalents 0.1119
_diffrn_reflns_av_unetI/netI 0.0951
_diffrn_reflns_Laue_measured_fraction_full 1.000
_diffrn_reflns_Laue_measured_fraction_max 0.977
_diffrn_reflns_limit_h_max 12
_diffrn_reflns_limit_h_min -12
_diffrn_reflns_limit_k_max 15
_diffrn_reflns_limit_k_min -15
_diffrn_reflns_limit_l_max 18
_diffrn_reflns_limit_l_min -17
_diffrn_reflns_number 25936
_diffrn_reflns_point_group_measured_fraction_full 1.000
_diffrn_reflns_point_group_measured_fraction_max 0.977
_diffrn_reflns_theta_full 67.684
_diffrn_reflns_theta_max 73.909
_diffrn_reflns_theta_min 3.197
_diffrn_source 'micro-focus sealed X-ray tube'
_diffrn_source_type 'SuperNova (Cu) X-ray Source'
_exptl_absorpt_coefficient_mu 11.259
_exptl_absorpt_correction_T_max 1.000
_exptl_absorpt_correction_T_min 0.732
_exptl_absorpt_correction_type gaussian
_exptl_absorpt_process_details
;
CrysAlisPro 1.171.40.67a (Rigaku Oxford Diffraction, 2019)
Numerical absorption correction based on gaussian integration over
			a multifaceted crystal model
Empirical absorption correction using spherical harmonics,
 implemented in SCALE3 ABSPACK scaling algorithm.
;
_exptl_crystal_colour colourless
_exptl_crystal_colour_primary colourless
_exptl_crystal_density_diffrn 1.566
_exptl_crystal_description irregular
_exptl_crystal_F_000 796
_exptl_crystal_size_max 0.113
_exptl_crystal_size_mid 0.06
_exptl_crystal_size_min 0.041
_refine_diff_density_max 2.550
_refine_diff_density_min -1.414
_refine_diff_density_rms 0.169
_refine_ls_extinction_method none
_refine_ls_goodness_of_fit_ref 1.021
_refine_ls_hydrogen_treatment mixed
_refine_ls_matrix_type full
_refine_ls_number_parameters 365
_refine_ls_number_reflns 6711
_refine_ls_number_restraints 1
_refine_ls_restrained_S_all 1.021
_refine_ls_R_factor_all 0.0826
_refine_ls_R_factor_gt 0.0532
_refine_ls_shift/su_max 0.001
_refine_ls_shift/su_mean 0.000
_refine_ls_structure_factor_coef Fsqd
_refine_ls_weighting_details 'w=1/[\s^2^(Fo^2^)+(0.0604P)^2^] where P=(Fo^2^+2Fc^2^)/3'
_refine_ls_weighting_scheme calc
_refine_ls_wR_factor_gt 0.1207
_refine_ls_wR_factor_ref 0.1363
_reflns_Friedel_coverage 0.000
_reflns_number_gt 5115
_reflns_number_total 6711
_reflns_threshold_expression 'I > 2\s(I)'
_cod_data_source_file d3dt02086j2.cif
_cod_data_source_block sv340
_cod_original_cell_volume 1691.0(2)
_cod_database_code 7713472
_shelx_shelxl_version_number 2018/3
_chemical_oxdiff_formula 'C30 H42 Au Cl N3'
_shelx_space_group_comment
;
The symmetry employed for this shelxl refinement is uniquely defined
by the following loop, which should always be used as a source of
symmetry information in preference to the above space-group names.
They are only intended as comments.
;
_shelx_estimated_absorpt_t_max 0.655
_shelx_estimated_absorpt_t_min 0.363
_reflns_odcompleteness_completeness 100.00
_reflns_odcompleteness_iscentric 1
_reflns_odcompleteness_theta 51.08
_olex2_refinement_description
;
1. Fixed Uiso
 At 1.2 times of:
  All C(H) groups, All C(H,H) groups
 At 1.5 times of:
  All C(H,H,H) groups
2. Restrained distances
 N3-H3
 0.88 with sigma of 0.01
3.a Ternary CH refined with riding coordinates:
 C4(H4), C13(H13), C16(H16), C25(H25), C28(H28), C31(H31)
3.b Aromatic/amide H refined with riding coordinates:
 C2(H2), C9(H9), C10(H10), C11(H11), C21(H21), C22(H22), C23(H23)
3.c Idealised Me refined as rotating group:
 C5(H5A,H5B,H5C), C6(H6A,H6B,H6C), C14(H14A,H14B,H14C), C15(H15A,H15B,H15C),
 C17(H17A,H17B,H17C), C18(H18A,H18B,H18C), C26(H26A,H26B,H26C), C27(H27A,H27B,
 H27C), C29(H29A,H29B,H29C), C30(H30A,H30B,H30C)
;
_olex2_date_sample_data_collection 2020-11-16
_olex2_exptl_crystal_mounting_method 'mounted on a LithoLoop'
_olex2_submission_special_instructions 'No special instructions were received'
_oxdiff_exptl_absorpt_empirical_details
;
Empirical correction (ABSPACK) includes:
- Absorption correction using spherical harmonics
- Frame scaling
- B-factor correction
;
_oxdiff_exptl_absorpt_empirical_full_max 1.285
_oxdiff_exptl_absorpt_empirical_full_min 0.726

loop_
_space_group_symop_operation_xyz
'x, y, z'
'-x, -y, -z'

loop_
_atom_site_label
_atom_site_type_symbol
_atom_site_fract_x
_atom_site_fract_y
_atom_site_fract_z
_atom_site_U_iso_or_equiv
_atom_site_adp_type
_atom_site_occupancy
_atom_site_site_symmetry_order
_atom_site_calc_flag
_atom_site_refinement_flags_posn
_atom_site_refinement_flags_adp
_atom_site_refinement_flags_occupancy
_atom_site_disorder_assembly
_atom_site_disorder_group
Au1 Au 0.54940(4) 0.73923(3) 0.74331(3) 0.03106(12) Uani 1 1 d . . . . .
Cl1 Cl 0.31165(16) 0.77918(16) 0.75312(15) 0.0286(4) Uani 1 1 d . . . . .
N1 N 0.8482(6) 0.5899(6) 0.7465(5) 0.0289(14) Uani 1 1 d . . . . .
N2 N 0.8349(6) 0.7771(6) 0.7014(5) 0.0293(14) Uani 1 1 d . . . . .
N3 N 1.0959(7) 0.4962(7) 0.7357(7) 0.0403(18) Uani 1 1 d D . . . .
C1 C 0.7571(8) 0.7014(7) 0.7308(6) 0.0274(17) Uani 1 1 d . . . . .
C2 C 0.9769(8) 0.7137(8) 0.6992(6) 0.0319(18) Uani 1 1 d . . . . .
H2 H 1.053575 0.747002 0.681178 0.038 Uiso 1 1 calc R . . . .
C3 C 0.9842(8) 0.5966(8) 0.7277(7) 0.0328(18) Uani 1 1 d . . . . .
C4 C 1.2339(8) 0.5084(8) 0.7295(7) 0.038(2) Uani 1 1 d . . . . .
H4 H 1.224050 0.556656 0.770577 0.046 Uiso 1 1 calc R . . . .
C5 C 1.2968(9) 0.5701(9) 0.6244(7) 0.047(2) Uani 1 1 d . . . . .
H5A H 1.343495 0.510570 0.590840 0.070 Uiso 1 1 calc GR . . . .
H5B H 1.365392 0.607151 0.624004 0.070 Uiso 1 1 calc GR . . . .
H5C H 1.221601 0.631992 0.591504 0.070 Uiso 1 1 calc GR . . . .
C6 C 1.3293(9) 0.3820(9) 0.7682(9) 0.054(3) Uani 1 1 d . . . . .
H6A H 1.285824 0.342064 0.834049 0.081 Uiso 1 1 calc GR . . . .
H6B H 1.420772 0.387306 0.769148 0.081 Uiso 1 1 calc GR . . . .
H6C H 1.342321 0.335768 0.726339 0.081 Uiso 1 1 calc GR . . . .
C7 C 0.8038(8) 0.4819(7) 0.7891(7) 0.0314(18) Uani 1 1 d . . . . .
C8 C 0.7772(8) 0.4342(8) 0.8900(7) 0.0349(19) Uani 1 1 d . . . . .
C9 C 0.7221(9) 0.3344(7) 0.9310(8) 0.039(2) Uani 1 1 d . . . . .
H9 H 0.703237 0.298591 0.999261 0.046 Uiso 1 1 calc R . . . .
C10 C 0.6952(9) 0.2882(8) 0.8716(8) 0.047(2) Uani 1 1 d . . . . .
H10 H 0.654355 0.223064 0.900023 0.056 Uiso 1 1 calc R . . . .
C11 C 0.7271(9) 0.3355(8) 0.7720(8) 0.042(2) Uani 1 1 d . . . . .
H11 H 0.710761 0.300639 0.733118 0.050 Uiso 1 1 calc R . . . .
C12 C 0.7818(8) 0.4319(8) 0.7286(7) 0.0350(19) Uani 1 1 d . . . . .
C13 C 0.8145(9) 0.4876(8) 0.6164(7) 0.040(2) Uani 1 1 d . . . . .
H13 H 0.867191 0.547600 0.599701 0.048 Uiso 1 1 calc R . . . .
C14 C 0.6802(11) 0.5512(9) 0.5784(8) 0.051(3) Uani 1 1 d . . . . .
H14A H 0.622426 0.495644 0.600184 0.076 Uiso 1 1 calc GR . . . .
H14B H 0.701235 0.580777 0.507583 0.076 Uiso 1 1 calc GR . . . .
H14C H 0.628844 0.619013 0.602753 0.076 Uiso 1 1 calc GR . . . .
C15 C 0.9060(9) 0.3917(9) 0.5700(8) 0.044(2) Uani 1 1 d . . . . .
H15A H 0.993618 0.351985 0.595310 0.066 Uiso 1 1 calc GR . . . .
H15B H 0.927534 0.429093 0.499674 0.066 Uiso 1 1 calc GR . . . .
H15C H 0.855545 0.332410 0.585060 0.066 Uiso 1 1 calc GR . . . .
C16 C 0.8041(10) 0.4858(8) 0.9534(7) 0.042(2) Uani 1 1 d . . . . .
H16 H 0.849366 0.551453 0.910833 0.050 Uiso 1 1 calc R . . . .
C17 C 0.6665(12) 0.5400(10) 1.0112(8) 0.053(3) Uani 1 1 d . . . . .
H17A H 0.605893 0.602860 0.966781 0.080 Uiso 1 1 calc GR . . . .
H17B H 0.685508 0.574574 1.051440 0.080 Uiso 1 1 calc GR . . . .
H17C H 0.619408 0.477367 1.052628 0.080 Uiso 1 1 calc GR . . . .
C18 C 0.9034(10) 0.3923(9) 1.0208(8) 0.050(3) Uani 1 1 d . . . . .
H18A H 0.857494 0.330802 1.067245 0.075 Uiso 1 1 calc GR . . . .
H18B H 0.927085 0.431033 1.055730 0.075 Uiso 1 1 calc GR . . . .
H18C H 0.989450 0.354968 0.982760 0.075 Uiso 1 1 calc GR . . . .
C19 C 0.7793(8) 0.9042(7) 0.6709(6) 0.0312(18) Uani 1 1 d . . . . .
C20 C 0.7627(8) 0.9633(7) 0.5737(7) 0.0324(18) Uani 1 1 d . . . . .
C21 C 0.7033(8) 1.0869(7) 0.5457(7) 0.0353(19) Uani 1 1 d . . . . .
H21 H 0.688684 1.130308 0.481201 0.042 Uiso 1 1 calc R . . . .
C22 C 0.6651(8) 1.1468(8) 0.6134(8) 0.043(2) Uani 1 1 d . . . . .
H22 H 0.622428 1.230839 0.594607 0.051 Uiso 1 1 calc R . . . .
C23 C 0.6880(9) 1.0865(8) 0.7057(7) 0.037(2) Uani 1 1 d . . . . .
H23 H 0.664247 1.130286 0.749083 0.044 Uiso 1 1 calc R . . . .
C24 C 0.7449(8) 0.9638(7) 0.7381(6) 0.0334(18) Uani 1 1 d . . . . .
C25 C 0.7733(10) 0.8978(8) 0.8411(7) 0.040(2) Uani 1 1 d . . . . .
H25 H 0.805554 0.809963 0.850242 0.048 Uiso 1 1 calc R . . . .
C26 C 0.8929(10) 0.9308(10) 0.8542(8) 0.051(3) Uani 1 1 d . . . . .
H26A H 0.868869 1.017947 0.838497 0.076 Uiso 1 1 calc GR . . . .
H26B H 0.979631 0.904284 0.810958 0.076 Uiso 1 1 calc GR . . . .
H26C H 0.906593 0.891437 0.921393 0.076 Uiso 1 1 calc GR . . . .
C27 C 0.6439(10) 0.9190(11) 0.9164(8) 0.056(3) Uani 1 1 d . . . . .
H27A H 0.606172 1.005100 0.906886 0.085 Uiso 1 1 calc GR . . . .
H27B H 0.668019 0.876711 0.980934 0.085 Uiso 1 1 calc GR . . . .
H27C H 0.573069 0.888989 0.910477 0.085 Uiso 1 1 calc GR . . . .
C28 C 0.8087(9) 0.8975(8) 0.5003(7) 0.0363(19) Uani 1 1 d . . . . .
H28 H 0.854259 0.811534 0.533530 0.044 Uiso 1 1 calc R . . . .
C29 C 0.9184(9) 0.9459(9) 0.4149(7) 0.039(2) Uani 1 1 d . . . . .
H29A H 0.878404 1.031331 0.382501 0.059 Uiso 1 1 calc GR . . . .
H29B H 0.945546 0.901993 0.368965 0.059 Uiso 1 1 calc GR . . . .
H29C H 1.001441 0.935368 0.438605 0.059 Uiso 1 1 calc GR . . . .
C30 C 0.6809(9) 0.9014(9) 0.4663(7) 0.044(2) Uani 1 1 d . . . . .
H30A H 0.638017 0.984027 0.429019 0.066 Uiso 1 1 calc GR . . . .
H30B H 0.611806 0.872321 0.522737 0.066 Uiso 1 1 calc GR . . . .
H30C H 0.711776 0.850257 0.425528 0.066 Uiso 1 1 calc GR . . . .
Cl2 Cl 0.1855(3) 0.9642(3) 0.9361(2) 0.0670(7) Uani 1 1 d . . . . .
Cl3 Cl 0.0742(3) 1.1825(2) 0.7902(3) 0.0620(8) Uani 1 1 d . . . . .
Cl4 Cl 0.3734(2) 1.0695(2) 0.7685(2) 0.0540(6) Uani 1 1 d . . . . .
C31 C 0.2082(9) 1.0446(9) 0.8128(7) 0.044(2) Uani 1 1 d . . . . .
H31 H 0.199146 0.996348 0.777829 0.053 Uiso 1 1 calc R . . . .
H3 H 1.079(11) 0.426(4) 0.768(7) 0.053 Uiso 1 1 d DR . . . .

loop_
_atom_site_aniso_label
_atom_site_aniso_U_11
_atom_site_aniso_U_22
_atom_site_aniso_U_33
_atom_site_aniso_U_23
_atom_site_aniso_U_13
_atom_site_aniso_U_12
Au1 0.02562(16) 0.02798(17) 0.0353(2) -0.00964(14) -0.00158(12) -0.00652(11)
Cl1 0.0184(7) 0.0262(9) 0.0339(11) -0.0076(8) -0.0013(7) -0.0033(6)
N1 0.025(3) 0.028(3) 0.034(4) -0.012(3) -0.006(3) -0.005(2)
N2 0.026(3) 0.033(3) 0.029(4) -0.013(3) 0.001(3) -0.010(3)
N3 0.024(3) 0.034(4) 0.059(6) -0.018(4) -0.006(3) -0.002(3)
C1 0.032(4) 0.019(4) 0.027(5) -0.005(3) -0.007(3) -0.004(3)
C2 0.024(3) 0.038(4) 0.033(5) -0.012(4) -0.005(3) -0.007(3)
C3 0.020(3) 0.035(4) 0.039(5) -0.013(4) -0.004(3) -0.003(3)
C4 0.028(4) 0.044(5) 0.048(6) -0.026(5) -0.004(4) -0.005(3)
C5 0.037(4) 0.059(6) 0.044(6) -0.026(5) 0.005(4) -0.011(4)
C6 0.034(4) 0.049(6) 0.087(9) -0.038(6) -0.024(5) 0.009(4)
C7 0.025(3) 0.024(4) 0.039(5) -0.008(4) -0.002(3) -0.005(3)
C8 0.030(4) 0.032(4) 0.040(5) -0.014(4) 0.000(4) -0.008(3)
C9 0.038(4) 0.027(4) 0.048(6) -0.012(4) 0.002(4) -0.014(3)
C10 0.035(4) 0.040(5) 0.063(7) -0.015(5) 0.003(4) -0.019(4)
C11 0.041(4) 0.028(4) 0.059(7) -0.014(4) -0.010(4) -0.012(3)
C12 0.027(4) 0.038(5) 0.037(5) -0.017(4) 0.000(3) -0.006(3)
C13 0.035(4) 0.036(5) 0.052(6) -0.019(5) -0.001(4) -0.011(3)
C14 0.055(6) 0.045(6) 0.054(7) -0.030(5) -0.009(5) -0.002(4)
C15 0.033(4) 0.054(6) 0.048(6) -0.026(5) 0.000(4) -0.010(4)
C16 0.046(5) 0.039(5) 0.034(5) -0.003(4) -0.001(4) -0.018(4)
C17 0.069(7) 0.047(6) 0.047(7) -0.023(5) -0.006(5) -0.015(5)
C18 0.044(5) 0.054(6) 0.045(6) -0.006(5) -0.004(5) -0.019(4)
C19 0.028(4) 0.027(4) 0.037(5) -0.010(4) 0.001(3) -0.012(3)
C20 0.026(3) 0.029(4) 0.040(5) -0.010(4) -0.002(3) -0.010(3)
C21 0.038(4) 0.025(4) 0.040(5) -0.008(4) -0.003(4) -0.012(3)
C22 0.031(4) 0.032(4) 0.058(7) -0.014(5) 0.004(4) -0.010(3)
C23 0.040(4) 0.030(4) 0.040(6) -0.012(4) 0.000(4) -0.014(3)
C24 0.032(4) 0.032(4) 0.032(5) -0.009(4) 0.004(3) -0.013(3)
C25 0.048(5) 0.037(5) 0.037(5) -0.015(4) -0.004(4) -0.014(4)
C26 0.039(5) 0.064(7) 0.051(7) -0.027(6) -0.001(5) -0.014(4)
C27 0.042(5) 0.080(8) 0.038(6) -0.009(6) -0.004(5) -0.020(5)
C28 0.038(4) 0.032(4) 0.034(5) -0.009(4) -0.004(4) -0.010(3)
C29 0.033(4) 0.047(5) 0.040(6) -0.017(5) -0.001(4) -0.014(4)
C30 0.045(5) 0.049(5) 0.041(6) -0.013(5) -0.001(4) -0.024(4)
Cl2 0.0744(17) 0.0713(19) 0.0457(17) -0.0129(14) -0.0039(14) -0.0221(14)
Cl3 0.0422(12) 0.0473(14) 0.095(2) -0.0280(15) -0.0212(13) 0.0016(10)
Cl4 0.0376(11) 0.0544(14) 0.0687(18) -0.0231(13) -0.0074(11) -0.0097(9)
C31 0.038(4) 0.046(5) 0.042(6) -0.009(5) -0.007(4) -0.011(4)

loop_
_atom_type_symbol
_atom_type_description
_atom_type_scat_dispersion_real
_atom_type_scat_dispersion_imag
_atom_type_scat_source
C C 0.0181 0.0091 'International Tables Vol C Tables 4.2.6.8 and 6.1.1.4'
H H 0.0000 0.0000 'International Tables Vol C Tables 4.2.6.8 and 6.1.1.4'
Au Au -4.4197 7.2980 'International Tables Vol C Tables 4.2.6.8 and 6.1.1.4'
Cl Cl 0.3639 0.7018 'International Tables Vol C Tables 4.2.6.8 and 6.1.1.4'
N N 0.0311 0.0180 'International Tables Vol C Tables 4.2.6.8 and 6.1.1.4'

loop_
_exptl_crystal_face_index_h
_exptl_crystal_face_index_k
_exptl_crystal_face_index_l
_exptl_crystal_face_perp_dist
-3 -6 -9 0.0315
-2 -3 -10 0.0322
3 8 1 0.0370
-5 -6 0 0.0119
6 3 -2 0.0171
4 7 8 0.0246
0 -3 7 0.0169
1 -1 -9 0.0352
1 5 -5 0.0429
-3 -7 1 0.0140
-2 2 8 0.0151
5 -2 -4 0.0317

loop_
_geom_angle_atom_site_label_1
_geom_angle_atom_site_label_2
_geom_angle_atom_site_label_3
_geom_angle
_geom_angle_site_symmetry_1
_geom_angle_site_symmetry_3
_geom_angle_publ_flag
C1 Au1 Cl1 177.7(2) . . ?
C1 N1 C3 110.2(7) . . ?
C1 N1 C7 123.3(6) . . ?
C3 N1 C7 126.0(7) . . ?
C1 N2 C2 110.0(7) . . ?
C1 N2 C19 123.7(6) . . ?
C2 N2 C19 126.2(7) . . ?
C3 N3 C4 117.9(7) . . ?
N1 C1 Au1 125.4(6) . . ?
N2 C1 Au1 128.3(6) . . ?
N2 C1 N1 106.2(7) . . ?
C3 C2 N2 106.9(7) . . ?
N3 C3 N1 121.5(8) . . ?
C2 C3 N1 106.6(7) . . ?
C2 C3 N3 131.9(7) . . ?
N3 C4 C5 110.9(8) . . ?
N3 C4 C6 107.4(8) . . ?
C6 C4 C5 110.2(8) . . ?
C8 C7 N1 117.6(7) . . ?
C8 C7 C12 122.8(8) . . ?
C12 C7 N1 119.5(8) . . ?
C7 C8 C9 117.1(8) . . ?
C7 C8 C16 122.5(8) . . ?
C9 C8 C16 120.5(9) . . ?
C10 C9 C8 120.1(9) . . ?
C11 C10 C9 121.1(8) . . ?
C12 C11 C10 121.1(9) . . ?
C7 C12 C13 120.9(8) . . ?
C11 C12 C7 117.8(9) . . ?
C11 C12 C13 121.3(8) . . ?
C14 C13 C12 109.8(8) . . ?
C14 C13 C15 111.0(8) . . ?
C15 C13 C12 110.9(8) . . ?
C8 C16 C17 110.3(8) . . ?
C8 C16 C18 111.7(8) . . ?
C17 C16 C18 110.5(9) . . ?
C20 C19 N2 117.8(7) . . ?
C24 C19 N2 118.7(8) . . ?
C24 C19 C20 123.4(7) . . ?
C19 C20 C28 122.6(7) . . ?
C21 C20 C19 117.3(8) . . ?
C21 C20 C28 120.1(8) . . ?
C20 C21 C22 119.6(9) . . ?
C23 C22 C21 121.1(8) . . ?
C22 C23 C24 122.0(9) . . ?
C19 C24 C25 122.0(8) . . ?
C23 C24 C19 116.6(8) . . ?
C23 C24 C25 121.4(8) . . ?
C24 C25 C26 110.2(8) . . ?
C27 C25 C24 112.6(8) . . ?
C27 C25 C26 111.5(8) . . ?
C20 C28 C29 111.5(7) . . ?
C20 C28 C30 111.0(7) . . ?
C29 C28 C30 111.8(8) . . ?
Cl2 C31 Cl3 110.0(6) . . ?
Cl4 C31 Cl2 111.8(5) . . ?
Cl4 C31 Cl3 110.7(6) . . ?

loop_
_geom_bond_atom_site_label_1
_geom_bond_atom_site_label_2
_geom_bond_distance
_geom_bond_site_symmetry_2
_geom_bond_publ_flag
Au1 Cl1 2.3031(17) . ?
Au1 C1 1.998(8) . ?
N1 C1 1.359(10) . ?
N1 C3 1.379(10) . ?
N1 C7 1.437(10) . ?
N2 C1 1.328(10) . ?
N2 C2 1.398(10) . ?
N2 C19 1.425(10) . ?
N3 C3 1.368(10) . ?
N3 C4 1.465(10) . ?
C2 C3 1.346(12) . ?
C4 C5 1.537(14) . ?
C4 C6 1.532(12) . ?
C7 C8 1.397(13) . ?
C7 C12 1.417(12) . ?
C8 C9 1.409(11) . ?
C8 C16 1.500(13) . ?
C9 C10 1.392(14) . ?
C10 C11 1.382(15) . ?
C11 C12 1.369(12) . ?
C12 C13 1.558(13) . ?
C13 C14 1.496(13) . ?
C13 C15 1.524(12) . ?
C16 C17 1.517(14) . ?
C16 C18 1.524(13) . ?
C19 C20 1.408(12) . ?
C19 C24 1.399(12) . ?
C20 C21 1.392(11) . ?
C20 C28 1.522(12) . ?
C21 C22 1.402(13) . ?
C22 C23 1.362(14) . ?
C23 C24 1.381(12) . ?
C24 C25 1.528(13) . ?
C25 C26 1.531(13) . ?
C25 C27 1.502(13) . ?
C28 C29 1.532(12) . ?
C28 C30 1.544(12) . ?
Cl2 C31 1.743(10) . ?
Cl3 C31 1.776(10) . ?
Cl4 C31 1.736(9) . ?

loop_
_exptl_oxdiff_crystal_face_indexfrac_h
_exptl_oxdiff_crystal_face_indexfrac_k
_exptl_oxdiff_crystal_face_indexfrac_l
_exptl_oxdiff_crystal_face_x
_exptl_oxdiff_crystal_face_y
_exptl_oxdiff_crystal_face_z
-3.2994 -5.7312 -9.1879 -0.1465 -0.6146 -0.7751
-2.3140 -2.9470 -9.9245 -0.0605 -0.2562 -0.9647
2.9972 7.5872 0.6207 0.2268 0.9463 -0.2305
-5.1734 -5.6950 0.4244 -0.6629 -0.6998 0.2661
5.8247 3.0209 -1.6874 0.8823 0.3658 -0.2962
3.6274 6.9621 7.9562 0.1871 0.7834 0.5927
-0.3512 -3.0581 6.9660 -0.1119 -0.4643 0.8786
1.2588 -1.4982 -8.7417 0.4448 -0.1074 -0.8892
1.4501 5.1553 -4.5172 0.1681 0.6997 -0.6943
-2.6712 -7.1548 0.7215 -0.2176 -0.9074 0.3596
-2.4859 1.6817 7.6832 -0.6259 0.1507 0.7652
4.6642 -1.7831 -4.1201 0.9030 -0.2166 -0.3710
